data_7047231
loop_
_publ_author_name
'Wiehe, Arno'
'Gutsche, Claudia Simone'
'Gr\"afe, Susanna'
'Gitter, Burkhard'
'Flanagan, Keith'
'Senge, Mathias'
'Kulak, Nora'

_publ_section_title
;
 Pre-/Post-functionalization in Dipyrrin Metal Complexes -- Antitumor and
 Antibacterial Activity of their Glycosylated Derivatives
;
_journal_name_full 'Dalton Transactions'
_journal_paper_doi 10.1039/C8DT03059F
_journal_year 2018
_chemical_formula_moiety 'C54 H33 F12 In1 N6 O3'
_chemical_formula_sum 'C54 H33 F12 In N6 O3'
_chemical_formula_weight 1156.68
_chemical_name_systematic Tris[5-(4-allyloxytetrafluorophenyl)diprrin]indium(III)
_space_group_crystal_system trigonal
_space_group_IT_number 148
_space_group_name_Hall '-R 3'
_space_group_name_H-M_alt 'R -3'
_symmetry_space_group_name_Hall '-R 3'
_symmetry_space_group_name_H-M 'R -3 :H'
_atom_sites_solution_hydrogens geom
_audit_creation_date 2018-04-30
_audit_creation_method
;
Olex2 1.2
(compiled 2018.04.26 svn.r3504 for OlexSys, GUI svn.r5492)
;
_audit_update_record
;
2018-05-02 deposited with the CCDC.
2018-08-08 downloaded from the CCDC.
;
_cell_angle_alpha 90
_cell_angle_beta 90
_cell_angle_gamma 120
_cell_formula_units_Z 6
_cell_length_a 23.433(3)
_cell_length_b 23.433(3)
_cell_length_c 15.332(5)
_cell_measurement_reflns_used 6529
_cell_measurement_temperature 100(2)
_cell_measurement_theta_max 23.92
_cell_measurement_theta_min 2.84
_cell_volume 7291(3)
_computing_cell_refinement 'SAINT v8.37A (Bruker, 2015)'
_computing_data_collection 'APEX 3 (Bruker, 2016) '
_computing_data_reduction 'SAINT v8.37A (Bruker, 2015)'
_computing_molecular_graphics 'Olex2 (Dolomanov et al., 2009)'
_computing_publication_material 'Olex2 (Dolomanov et al., 2009)'
_computing_structure_refinement 'XL (Sheldrick, 2008)'
_computing_structure_solution 'XT (Sheldrick, 2015)'
_diffrn_ambient_temperature 100(2)
_diffrn_detector 'Bruker APEX2 area detector'
_diffrn_detector_area_resol_mean 7.9
_diffrn_detector_type 'CCD area detector'
_diffrn_measured_fraction_theta_full 0.999
_diffrn_measured_fraction_theta_max 0.995
_diffrn_measurement_device 'Kappa diffractometer'
_diffrn_measurement_device_type 'Bruker APEX-II CCD'
_diffrn_measurement_method '\w and \f scans'
_diffrn_radiation_collimation '0.5 mm double-pinhole'
_diffrn_radiation_detector 'Bruker PHOTON 50'
_diffrn_radiation_monochromator graphite
_diffrn_radiation_probe x-ray
_diffrn_radiation_type MoK\a
_diffrn_radiation_wavelength 0.71073
_diffrn_reflns_av_R_equivalents 0.0954
_diffrn_reflns_av_unetI/netI 0.0385
_diffrn_reflns_Laue_measured_fraction_full 0.999
_diffrn_reflns_Laue_measured_fraction_max 0.995
_diffrn_reflns_limit_h_max 29
_diffrn_reflns_limit_h_min -29
_diffrn_reflns_limit_k_max 29
_diffrn_reflns_limit_k_min -29
_diffrn_reflns_limit_l_max 19
_diffrn_reflns_limit_l_min -19
_diffrn_reflns_number 48936
_diffrn_reflns_point_group_measured_fraction_full 0.999
_diffrn_reflns_point_group_measured_fraction_max 0.995
_diffrn_reflns_theta_full 26.000
_diffrn_reflns_theta_max 26.291
_diffrn_reflns_theta_min 2.407
_diffrn_source 'standard sealed X-ray tube'
_diffrn_source_type 'Siemens, KFF Mo 2K -90 C'
_diffrn_standards_number 0
_exptl_absorpt_coefficient_mu 0.585
_exptl_absorpt_correction_T_max 0.7453
_exptl_absorpt_correction_T_min 0.6478
_exptl_absorpt_correction_type multi-scan
_exptl_absorpt_process_details
'SADABS-2014/5 (Bruker,2014/5) was used for absorption correction. wR2(int) was 0.0762 before and 0.0590 after correction. The Ratio of minimum to maximum transmission is 0.8692. The \l/2 correction factor is Not present.'
_exptl_crystal_colour 'clear light orange'
_exptl_crystal_colour_lustre clear
_exptl_crystal_colour_modifier light
_exptl_crystal_colour_primary orange
_exptl_crystal_density_diffrn 1.581
_exptl_crystal_density_method 'not measured'
_exptl_crystal_description Needle
_exptl_crystal_F_000 3480
_exptl_crystal_recrystallization_method 'The material was recrystallised from DCM by slow evaporation'
_exptl_crystal_size_max 0.5
_exptl_crystal_size_mid 0.03
_exptl_crystal_size_min 0.03
_refine_diff_density_max 0.333
_refine_diff_density_min -0.424
_refine_diff_density_rms 0.069
_refine_ls_extinction_method none
_refine_ls_goodness_of_fit_ref 1.027
_refine_ls_hydrogen_treatment constr
_refine_ls_matrix_type full
_refine_ls_number_parameters 229
_refine_ls_number_reflns 3274
_refine_ls_number_restraints 0
_refine_ls_restrained_S_all 1.027
_refine_ls_R_factor_all 0.0533
_refine_ls_R_factor_gt 0.0308
_refine_ls_shift/su_max 0.001
_refine_ls_shift/su_mean 0.000
_refine_ls_structure_factor_coef Fsqd
_refine_ls_weighting_details 'w=1/[\s^2^(Fo^2^)+(0.0243P)^2^+15.7543P] where P=(Fo^2^+2Fc^2^)/3'
_refine_ls_weighting_scheme calc
_refine_ls_wR_factor_gt 0.0591
_refine_ls_wR_factor_ref 0.0656
_reflns_Friedel_coverage 0.000
_reflns_number_gt 2500
_reflns_number_total 3274
_reflns_threshold_expression 'I > 2\s(I)'
_cod_data_source_file c8dt03059f2.cif
_cod_data_source_block kjf136x_a
_cod_database_code 7047231
_shelx_shelxl_version_number 2014/7
_shelx_space_group_comment
;
The symmetry employed for this shelxl refinement is uniquely defined
by the following loop, which should always be used as a source of
symmetry information in preference to the above space-group names.
They are only intended as comments.
;
_shelx_estimated_absorpt_t_max 0.983
_shelx_estimated_absorpt_t_min 0.759
_olex2_refinement_description
;
1. Fixed Uiso
 At 1.2 times of:
  All C(H) groups, All C(H,H) groups
2.a Secondary CH2 refined with riding coordinates:
 C17(H17A,H17B)
2.b Aromatic/amide H refined with riding coordinates:
 C1(H1), C2(H2), C3(H3), C5(H5), C6(H6), C7(H7), C18(H18)
2.c X=CH2 refined with riding coordinates:
 C19(H19A,H19B)
;
_olex2_diffrn_ambient_temperature_device 'Oxford Cryosystems'
_olex2_exptl_crystal_mounting_method 'The crystal was mounted on a MITIGEN micromount using oil'
_olex2_submission_special_instructions 'No special instructions were received'

loop_
_space_group_symop_operation_xyz
'x, y, z'
'-y, x-y, z'
'-x+y, -x, z'
'x+2/3, y+1/3, z+1/3'
'-y+2/3, x-y+1/3, z+1/3'
'-x+y+2/3, -x+1/3, z+1/3'
'x+1/3, y+2/3, z+2/3'
'-y+1/3, x-y+2/3, z+2/3'
'-x+y+1/3, -x+2/3, z+2/3'
'-x, -y, -z'
'y, -x+y, -z'
'x-y, x, -z'
'-x+2/3, -y+1/3, -z+1/3'
'y+2/3, -x+y+1/3, -z+1/3'
'x-y+2/3, x+1/3, -z+1/3'
'-x+1/3, -y+2/3, -z+2/3'
'y+1/3, -x+y+2/3, -z+2/3'
'x-y+1/3, x+2/3, -z+2/3'

loop_
_atom_site_label
_atom_site_type_symbol
_atom_site_fract_x
_atom_site_fract_y
_atom_site_fract_z
_atom_site_U_iso_or_equiv
_atom_site_adp_type
_atom_site_occupancy
_atom_site_site_symmetry_order
_atom_site_calc_flag
_atom_site_refinement_flags_posn
_atom_site_refinement_flags_adp
_atom_site_refinement_flags_occupancy
C1 C 0.85713(11) 0.45205(12) 0.43795(16) 0.0195(5) Uani 1 1 d . . .
H1 H 0.8981 0.4907 0.4265 0.023 Uiso 1 1 calc R . .
C2 C 0.83028(12) 0.39456(12) 0.39183(16) 0.0199(5) Uani 1 1 d . . .
H2 H 0.8488 0.3851 0.3427 0.024 Uiso 1 1 calc R . .
C3 C 0.76951(12) 0.35211(12) 0.43194(15) 0.0180(5) Uani 1 1 d . . .
H3 H 0.7402 0.3084 0.4127 0.022 Uiso 1 1 calc R . .
C5 C 0.69871(12) 0.43474(12) 0.73483(16) 0.0187(5) Uani 1 1 d . . .
H5 H 0.6575 0.4048 0.7604 0.022 Uiso 1 1 calc R . .
C6 C 0.74382(12) 0.49609(12) 0.77097(16) 0.0195(5) Uani 1 1 d . . .
H6 H 0.7392 0.5143 0.8241 0.023 Uiso 1 1 calc R . .
C7 C 0.79591(12) 0.52440(12) 0.71417(16) 0.0192(5) Uani 1 1 d . . .
H7 H 0.8343 0.5664 0.7202 0.023 Uiso 1 1 calc R . .
C8 C 0.82189(11) 0.48793(11) 0.57240(16) 0.0168(5) Uani 1 1 d . . .
C9 C 0.81234(11) 0.44324(11) 0.50642(15) 0.0160(5) Uani 1 1 d . . .
C10 C 0.78174(11) 0.47933(11) 0.64483(15) 0.0160(5) Uani 1 1 d . . .
C11 C 0.88373(11) 0.55365(11) 0.56672(16) 0.0161(5) Uani 1 1 d . . .
C12 C 0.88465(12) 0.60695(12) 0.52605(17) 0.0203(6) Uani 1 1 d . . .
C13 C 0.94079(12) 0.66763(11) 0.52343(17) 0.0220(6) Uani 1 1 d . . .
C14 C 0.99851(11) 0.67912(11) 0.56311(16) 0.0200(5) Uani 1 1 d . . .
C15 C 0.99766(11) 0.62634(12) 0.60380(17) 0.0213(5) Uani 1 1 d . . .
C16 C 0.94197(12) 0.56508(11) 0.60408(16) 0.0196(5) Uani 1 1 d . . .
C17 C 1.05545(13) 0.79191(12) 0.60623(17) 0.0263(6) Uani 1 1 d . . .
H17A H 1.0206 0.7994 0.5822 0.032 Uiso 1 1 calc R . .
H17B H 1.0983 0.8327 0.5976 0.032 Uiso 1 1 calc R . .
C18 C 1.04394(14) 0.77807(13) 0.70114(19) 0.0291(7) Uani 1 1 d . . .
H18 H 1.0724 0.7673 0.7321 0.035 Uiso 1 1 calc R . .
C19 C 0.99680(15) 0.77988(14) 0.7445(2) 0.0364(7) Uani 1 1 d . . .
H19A H 0.9676 0.7905 0.7153 0.044 Uiso 1 1 calc R . .
H19B H 0.9918 0.7706 0.8052 0.044 Uiso 1 1 calc R . .
F1 F 0.82997(7) 0.59917(7) 0.48720(11) 0.0333(4) Uani 1 1 d . . .
F2 F 0.93978(8) 0.71729(7) 0.48006(11) 0.0340(4) Uani 1 1 d . . .
F3 F 1.05230(7) 0.63496(7) 0.64457(11) 0.0348(4) Uani 1 1 d . . .
F4 F 0.94456(7) 0.51517(7) 0.64293(10) 0.0307(4) Uani 1 1 d . . .
In1 In 0.6667 0.3333 0.58002(2) 0.01447(8) Uani 1 3 d S T P
N1 N 0.75770(9) 0.37996(10) 0.49958(13) 0.0163(4) Uani 1 1 d . . .
N2 N 0.72076(9) 0.42369(9) 0.66029(13) 0.0158(4) Uani 1 1 d . . .
O1 O 1.05566(8) 0.73803(8) 0.55871(12) 0.0276(4) Uani 1 1 d . . .

loop_
_atom_site_aniso_label
_atom_site_aniso_U_11
_atom_site_aniso_U_22
_atom_site_aniso_U_33
_atom_site_aniso_U_23
_atom_site_aniso_U_13
_atom_site_aniso_U_12
C1 0.0145(11) 0.0241(13) 0.0189(13) 0.0039(11) 0.0012(10) 0.0090(10)
C2 0.0189(12) 0.0297(14) 0.0166(13) -0.0024(11) -0.0001(10) 0.0163(11)
C3 0.0195(12) 0.0205(12) 0.0167(13) -0.0055(10) -0.0030(10) 0.0120(10)
C5 0.0207(12) 0.0214(12) 0.0166(13) 0.0011(10) 0.0030(10) 0.0126(11)
C6 0.0266(14) 0.0206(12) 0.0152(13) -0.0032(10) -0.0029(11) 0.0147(11)
C7 0.0207(12) 0.0176(12) 0.0190(14) -0.0024(10) -0.0021(10) 0.0092(10)
C8 0.0153(11) 0.0142(11) 0.0209(13) 0.0028(10) -0.0004(10) 0.0074(10)
C9 0.0148(11) 0.0173(12) 0.0160(13) 0.0020(10) 0.0010(10) 0.0081(10)
C10 0.0165(11) 0.0141(11) 0.0174(13) 0.0010(10) -0.0015(10) 0.0077(10)
C11 0.0161(12) 0.0155(12) 0.0170(13) -0.0016(10) 0.0013(10) 0.0081(10)
C12 0.0172(12) 0.0198(13) 0.0243(15) -0.0018(11) -0.0045(11) 0.0095(11)
C13 0.0269(13) 0.0149(12) 0.0241(15) 0.0034(10) 0.0003(11) 0.0104(11)
C14 0.0174(12) 0.0141(12) 0.0244(14) -0.0013(10) 0.0047(10) 0.0047(10)
C15 0.0133(12) 0.0244(13) 0.0270(15) -0.0035(11) -0.0034(10) 0.0100(10)
C16 0.0215(13) 0.0166(12) 0.0226(14) 0.0016(10) 0.0004(11) 0.0110(10)
C17 0.0255(14) 0.0139(12) 0.0302(16) -0.0023(11) -0.0049(12) 0.0028(11)
C18 0.0303(15) 0.0240(14) 0.0310(17) 0.0008(12) -0.0102(13) 0.0120(13)
C19 0.050(2) 0.0355(17) 0.0295(17) 0.0002(14) -0.0035(15) 0.0259(16)
F1 0.0234(8) 0.0240(8) 0.0495(11) 0.0030(7) -0.0159(7) 0.0097(7)
F2 0.0372(9) 0.0175(8) 0.0433(10) 0.0064(7) -0.0111(8) 0.0107(7)
F3 0.0178(8) 0.0298(8) 0.0557(11) -0.0009(8) -0.0117(7) 0.0109(7)
F4 0.0304(8) 0.0204(8) 0.0433(10) 0.0050(7) -0.0100(7) 0.0141(7)
In1 0.01379(10) 0.01379(10) 0.01585(16) 0.000 0.000 0.00689(5)
N1 0.0152(10) 0.0161(10) 0.0169(11) -0.0013(9) 0.0004(8) 0.0073(9)
N2 0.0159(10) 0.0141(10) 0.0176(11) 0.0005(8) 0.0009(8) 0.0075(8)
O1 0.0175(9) 0.0158(9) 0.0397(12) -0.0016(8) 0.0049(8) 0.0009(7)

loop_
_atom_type_symbol
_atom_type_description
_atom_type_scat_dispersion_real
_atom_type_scat_dispersion_imag
_atom_type_scat_source
C C 0.0033 0.0016 'International Tables Vol C Tables 4.2.6.8 and 6.1.1.4'
H H 0.0000 0.0000 'International Tables Vol C Tables 4.2.6.8 and 6.1.1.4'
F F 0.0171 0.0103 'International Tables Vol C Tables 4.2.6.8 and 6.1.1.4'
In In -0.7276 1.3100 'International Tables Vol C Tables 4.2.6.8 and 6.1.1.4'
N N 0.0061 0.0033 'International Tables Vol C Tables 4.2.6.8 and 6.1.1.4'
O O 0.0106 0.0060 'International Tables Vol C Tables 4.2.6.8 and 6.1.1.4'

loop_
_geom_angle_atom_site_label_1
_geom_angle_atom_site_label_2
_geom_angle_atom_site_label_3
_geom_angle
_geom_angle_site_symmetry_1
_geom_angle_site_symmetry_3
C2 C1 H1 126.4 . .
C2 C1 C9 107.2(2) . .
C9 C1 H1 126.4 . .
C1 C2 H2 127.0 . .
C1 C2 C3 106.0(2) . .
C3 C2 H2 127.0 . .
C2 C3 H3 123.8 . .
N1 C3 C2 112.4(2) . .
N1 C3 H3 123.8 . .
C6 C5 H5 124.1 . .
N2 C5 H5 124.1 . .
N2 C5 C6 111.8(2) . .
C5 C6 H6 127.0 . .
C7 C6 C5 106.1(2) . .
C7 C6 H6 127.0 . .
C6 C7 H7 126.4 . .
C6 C7 C10 107.2(2) . .
C10 C7 H7 126.4 . .
C9 C8 C10 128.6(2) . .
C9 C8 C11 116.1(2) . .
C10 C8 C11 115.3(2) . .
C8 C9 C1 126.7(2) . .
C8 C9 N1 124.8(2) . .
N1 C9 C1 108.5(2) . .
C8 C10 C7 126.6(2) . .
N2 C10 C7 108.6(2) . .
N2 C10 C8 124.8(2) . .
C12 C11 C8 121.5(2) . .
C16 C11 C8 122.0(2) . .
C16 C11 C12 116.4(2) . .
C13 C12 C11 121.4(2) . .
F1 C12 C11 119.6(2) . .
F1 C12 C13 118.9(2) . .
C12 C13 C14 121.8(2) . .
F2 C13 C12 119.1(2) . .
F2 C13 C14 119.1(2) . .
C15 C14 C13 116.9(2) . .
O1 C14 C13 123.1(2) . .
O1 C14 C15 119.9(2) . .
C16 C15 C14 121.3(2) . .
F3 C15 C14 119.4(2) . .
F3 C15 C16 119.4(2) . .
C15 C16 C11 122.2(2) . .
F4 C16 C11 119.2(2) . .
F4 C16 C15 118.6(2) . .
H17A C17 H17B 107.9 . .
C18 C17 H17A 109.2 . .
C18 C17 H17B 109.2 . .
O1 C17 H17A 109.2 . .
O1 C17 H17B 109.2 . .
O1 C17 C18 112.3(2) . .
C17 C18 H18 118.1 . .
C19 C18 C17 123.7(3) . .
C19 C18 H18 118.1 . .
C18 C19 H19A 120.0 . .
C18 C19 H19B 120.0 . .
H19A C19 H19B 120.0 . .
N1 In1 N1 92.16(7) . 2_655
N1 In1 N1 92.16(7) 3_665 .
N1 In1 N1 92.16(7) 3_665 2_655
N2 In1 N1 83.61(7) 2_655 2_655
N2 In1 N1 92.36(7) 3_665 .
N2 In1 N1 173.92(7) 2_655 .
N2 In1 N1 92.36(7) . 2_655
N2 In1 N1 83.61(7) . .
N2 In1 N1 173.92(7) 3_665 2_655
N2 In1 N1 83.61(7) 3_665 3_665
N2 In1 N1 173.92(7) . 3_665
N2 In1 N1 92.36(7) 2_655 3_665
N2 In1 N2 92.19(7) . 2_655
N2 In1 N2 92.19(7) 3_665 2_655
N2 In1 N2 92.19(7) 3_665 .
C3 N1 C9 105.96(19) . .
C3 N1 In1 125.28(16) . .
C9 N1 In1 128.73(15) . .
C5 N2 C10 106.3(2) . .
C5 N2 In1 124.72(16) . .
C10 N2 In1 128.98(15) . .
C14 O1 C17 115.16(19) . .

loop_
_geom_bond_atom_site_label_1
_geom_bond_atom_site_label_2
_geom_bond_distance
_geom_bond_site_symmetry_2
C1 H1 0.9500 .
C1 C2 1.365(3) .
C1 C9 1.425(3) .
C2 H2 0.9500 .
C2 C3 1.407(3) .
C3 H3 0.9500 .
C3 N1 1.326(3) .
C5 H5 0.9500 .
C5 C6 1.404(3) .
C5 N2 1.332(3) .
C6 H6 0.9500 .
C6 C7 1.371(3) .
C7 H7 0.9500 .
C7 C10 1.416(3) .
C8 C9 1.391(3) .
C8 C10 1.403(3) .
C8 C11 1.499(3) .
C9 N1 1.397(3) .
C10 N2 1.391(3) .
C11 C12 1.386(3) .
C11 C16 1.377(3) .
C12 C13 1.372(3) .
C12 F1 1.340(3) .
C13 C14 1.381(3) .
C13 F2 1.351(3) .
C14 C15 1.376(3) .
C14 O1 1.362(3) .
C15 C16 1.375(3) .
C15 F3 1.346(3) .
C16 F4 1.341(3) .
C17 H17A 0.9900 .
C17 H17B 0.9900 .
C17 C18 1.486(4) .
C17 O1 1.460(3) .
C18 H18 0.9500 .
C18 C19 1.308(4) .
C19 H19A 0.9500 .
C19 H19B 0.9500 .
In1 N1 2.2213(19) 2_655
In1 N1 2.2213(19) 3_665
In1 N1 2.221(2) .
In1 N2 2.218(2) .
In1 N2 2.218(2) 2_655
In1 N2 2.218(2) 3_665

loop_
_geom_hbond_atom_site_label_D
_geom_hbond_atom_site_label_H
_geom_hbond_atom_site_label_A
_geom_hbond_distance_DH
_geom_hbond_distance_HA
_geom_hbond_distance_DA
_geom_hbond_angle_DHA
_geom_hbond_site_symmetry_A
C17 H17A F2 0.99 2.47 3.067(3) 118.5 .
C17 H17B F4 0.99 2.32 3.091(3) 134.1 14_566

loop_
_geom_torsion_atom_site_label_1
_geom_torsion_atom_site_label_2
_geom_torsion_atom_site_label_3
_geom_torsion_atom_site_label_4
_geom_torsion
C1 C2 C3 N1 -0.1(3)
C1 C9 N1 C3 1.0(3)
C1 C9 N1 In1 -177.20(15)
C2 C1 C9 C8 175.7(2)
C2 C1 C9 N1 -1.1(3)
C2 C3 N1 C9 -0.5(3)
C2 C3 N1 In1 177.73(15)
C5 C6 C7 C10 -0.6(3)
C6 C5 N2 C10 -1.0(3)
C6 C5 N2 In1 179.81(15)
C6 C7 C10 C8 -179.5(2)
C6 C7 C10 N2 0.0(3)
C7 C10 N2 C5 0.6(2)
C7 C10 N2 In1 179.76(15)
C8 C9 N1 C3 -175.9(2)
C8 C9 N1 In1 5.9(3)
C8 C10 N2 C5 -179.9(2)
C8 C10 N2 In1 -0.7(3)
C8 C11 C12 C13 177.8(2)
C8 C11 C12 F1 -3.2(4)
C8 C11 C16 C15 -175.8(2)
C8 C11 C16 F4 3.5(4)
C9 C1 C2 C3 0.7(3)
C9 C8 C10 C7 174.7(2)
C9 C8 C10 N2 -4.7(4)
C9 C8 C11 C12 93.4(3)
C9 C8 C11 C16 -89.0(3)
C10 C8 C9 C1 -174.3(2)
C10 C8 C9 N1 2.0(4)
C10 C8 C11 C12 -87.7(3)
C10 C8 C11 C16 90.0(3)
C11 C8 C9 C1 4.5(4)
C11 C8 C9 N1 -179.3(2)
C11 C8 C10 C7 -4.1(3)
C11 C8 C10 N2 176.5(2)
C11 C12 C13 C14 -1.8(4)
C11 C12 C13 F2 177.4(2)
C12 C11 C16 C15 2.0(4)
C12 C11 C16 F4 -178.7(2)
C12 C13 C14 C15 1.5(4)
C12 C13 C14 O1 177.3(2)
C13 C14 C15 C16 0.5(4)
C13 C14 C15 F3 -179.1(2)
C13 C14 O1 C17 69.1(3)
C14 C15 C16 C11 -2.3(4)
C14 C15 C16 F4 178.4(2)
C15 C14 O1 C17 -115.2(3)
C16 C11 C12 C13 0.1(4)
C16 C11 C12 F1 179.1(2)
C18 C17 O1 C14 60.7(3)
F1 C12 C13 C14 179.2(2)
F1 C12 C13 F2 -1.6(4)
F2 C13 C14 C15 -177.8(2)
F2 C13 C14 O1 -2.0(4)
F3 C15 C16 C11 177.3(2)
F3 C15 C16 F4 -2.0(4)
N2 C5 C6 C7 1.0(3)
O1 C14 C15 C16 -175.4(2)
O1 C14 C15 F3 5.0(4)
O1 C17 C18 C19 -124.8(3)
